data_4124958
loop_
_publ_author_name
'Kane, Christopher M.'
'Banisafar, Arash'
'Dougherty, Timothy P.'
'Barbour, Leonard J.'
'Holman, K. Travis'

_publ_section_title
;
 Enclathration and Confinement of Small Gases by the Intrinsically 0D
 Porous Molecular Solid, Me,H,SiMe2.
;
_journal_issue 13
_journal_name_full 'Journal of the American Chemical Society'
_journal_page_first 4377
_journal_page_last 4392
_journal_paper_doi 10.1021/jacs.5b11395
_journal_volume 138
_journal_year 2016
_chemical_formula_moiety 'C40 H48 O8 Si4, 0.84(C H4)'
_chemical_formula_sum 'C40.84 H51.36 O8 Si4'
_chemical_formula_weight 782.62
_space_group_crystal_system monoclinic
_space_group_IT_number 15
_space_group_name_Hall '-C 2yc'
_space_group_name_H-M_alt 'C 1 2/c 1'
_symmetry_space_group_name_Hall '-C 2yc'
_symmetry_space_group_name_H-M 'C 1 2/c 1'
_atom_sites_solution_hydrogens geom
_audit_creation_method SHELXL-2014/7
_cell_angle_alpha 90
_cell_angle_beta 99.798(2)
_cell_angle_gamma 90
_cell_formula_units_Z 8
_cell_length_a 23.834(3)
_cell_length_b 8.3285(12)
_cell_length_c 42.189(6)
_cell_measurement_reflns_used 9522
_cell_measurement_temperature 100(2)
_cell_measurement_theta_max 27.79
_cell_measurement_theta_min 2.39
_cell_volume 8252(2)
_computing_cell_refinement 'SAINT, Bruker 2001'
_computing_data_collection 'SMART (Bruker, 2001)'
_computing_data_reduction SAINT
_computing_molecular_graphics 'X-SEED (Barbour, 2001)'
_computing_publication_material 'X-SEED and POV-RAY'
_computing_structure_refinement 'SHELXL-2014/7 (Sheldrick, 2014)'
_computing_structure_solution 'SHELXS-97 (Sheldrick, 2008)'
_diffrn_ambient_temperature 100(2)
_diffrn_measured_fraction_theta_full 0.999
_diffrn_measured_fraction_theta_max 0.965
_diffrn_measurement_device_type 'Siemens SMART, Bruker APEXII CCD'
_diffrn_measurement_method '\f and \w scans'
_diffrn_radiation_type MoK\a
_diffrn_radiation_wavelength 0.71073
_diffrn_reflns_av_R_equivalents 0.0357
_diffrn_reflns_av_unetI/netI 0.0356
_diffrn_reflns_Laue_measured_fraction_full 0.999
_diffrn_reflns_Laue_measured_fraction_max 0.965
_diffrn_reflns_limit_h_max 30
_diffrn_reflns_limit_h_min -31
_diffrn_reflns_limit_k_max 10
_diffrn_reflns_limit_k_min -10
_diffrn_reflns_limit_l_max 55
_diffrn_reflns_limit_l_min -55
_diffrn_reflns_number 30782
_diffrn_reflns_point_group_measured_fraction_full 0.999
_diffrn_reflns_point_group_measured_fraction_max 0.965
_diffrn_reflns_theta_full 25.000
_diffrn_reflns_theta_max 27.996
_diffrn_reflns_theta_min 1.734
_diffrn_source 'fine-focus sealed tube'
_exptl_absorpt_coefficient_mu 0.194
_exptl_absorpt_correction_type multi-scan
_exptl_absorpt_process_details '(SADABS, Bruker, 2001)'
_exptl_crystal_colour colorless
_exptl_crystal_density_diffrn 1.260
_exptl_crystal_description prism
_exptl_crystal_F_000 3331
_exptl_crystal_size_max 1.770
_exptl_crystal_size_mid 0.640
_exptl_crystal_size_min 0.500
_exptl_transmission_factor_max 0.7457
_exptl_transmission_factor_min 0.6547
_refine_diff_density_max 0.465
_refine_diff_density_min -0.320
_refine_diff_density_rms 0.058
_refine_ls_extinction_method none
_refine_ls_goodness_of_fit_ref 1.030
_refine_ls_hydrogen_treatment constr
_refine_ls_matrix_type full
_refine_ls_number_parameters 490
_refine_ls_number_reflns 9601
_refine_ls_number_restraints 0
_refine_ls_restrained_S_all 1.030
_refine_ls_R_factor_all 0.0561
_refine_ls_R_factor_gt 0.0441
_refine_ls_shift/su_max 0.000
_refine_ls_shift/su_mean 0.000
_refine_ls_structure_factor_coef Fsqd
_refine_ls_weighting_details 'w=1/[\s^2^(Fo^2^)+(0.0555P)^2^+9.3403P] where P=(Fo^2^+2Fc^2^)/3'
_refine_ls_weighting_scheme calc
_refine_ls_wR_factor_gt 0.1096
_refine_ls_wR_factor_ref 0.1148
_reflns_Friedel_coverage 0.000
_reflns_number_gt 7858
_reflns_number_total 9601
_reflns_threshold_expression 'I > 2\s(I)'
_cod_data_source_file ja5b11395_si_031.cif
_cod_data_source_block 1
_cod_depositor_comments 'Adding full bibliography for 4124955--4124994.cif.'
_cod_database_code 4124958
_shelx_shelxl_version_number 2014/7
_shelx_space_group_comment
;
The symmetry employed for this shelxl refinement is uniquely defined
by the following loop, which should always be used as a source of
symmetry information in preference to the above space-group names.
They are only intended as comments.
;
_shelx_estimated_absorpt_t_min 0.725
_shelx_estimated_absorpt_t_max 0.909

loop_
_space_group_symop_operation_xyz
'x, y, z'
'-x, y, -z+1/2'
'x+1/2, y+1/2, z'
'-x+1/2, y+1/2, -z+1/2'
'-x, -y, -z'
'x, -y, z-1/2'
'-x+1/2, -y+1/2, -z'
'x+1/2, -y+1/2, z-1/2'

loop_
_atom_site_label
_atom_site_type_symbol
_atom_site_fract_x
_atom_site_fract_y
_atom_site_fract_z
_atom_site_U_iso_or_equiv
_atom_site_adp_type
_atom_site_occupancy
_atom_site_site_symmetry_order
_atom_site_calc_flag
_atom_site_refinement_flags_posn
_atom_site_refinement_flags_adp
_atom_site_refinement_flags_occupancy
Si1 Si 0.08457(2) 0.72391(6) 0.18813(2) 0.02208(12) Uani 1 1 d . . .
Si2 Si 0.38035(2) 0.76891(6) 0.22295(2) 0.02101(12) Uani 1 1 d . . .
Si3 Si 0.41249(2) 0.57842(6) 0.07019(2) 0.01841(11) Uani 1 1 d . . .
Si4 Si 0.11083(2) 0.49259(6) 0.03864(2) 0.02274(12) Uani 1 1 d . . .
O1 O 0.04849(5) 0.79635(16) 0.15422(3) 0.0232(3) Uani 1 1 d . . .
O2 O 0.12806(5) 0.86164(16) 0.20655(3) 0.0224(3) Uani 1 1 d . . .
O3 O 0.33073(5) 0.89217(16) 0.23134(3) 0.0216(3) Uani 1 1 d . . .
O4 O 0.42002(5) 0.86097(16) 0.19987(3) 0.0210(3) Uani 1 1 d . . .
O5 O 0.43900(5) 0.73439(15) 0.09169(3) 0.0190(3) Uani 1 1 d . . .
O6 O 0.35972(5) 0.63284(14) 0.04186(3) 0.0180(2) Uani 1 1 d . . .
O7 O 0.15813(5) 0.57264(14) 0.01921(3) 0.0192(3) Uani 1 1 d . . .
O8 O 0.06574(5) 0.62822(16) 0.04784(3) 0.0228(3) Uani 1 1 d . . .
C1 C 0.12733(7) 0.9717(2) 0.09552(4) 0.0167(3) Uani 1 1 d . . .
H1 H 0.1514 1.0608 0.0936 0.020 Uiso 1 1 calc R U .
C1G C 0.24984(14) 0.6777(4) 0.12716(7) 0.0490(7) Uani 0.84 1 d . . P
C2 C 0.11474(7) 0.8667(2) 0.06964(4) 0.0169(3) Uani 1 1 d . . .
C3 C 0.07986(7) 0.7361(2) 0.07310(4) 0.0190(3) Uani 1 1 d . . .
C4 C 0.05656(7) 0.7111(2) 0.10100(4) 0.0220(4) Uani 1 1 d . . .
C5 C 0.01624(8) 0.5740(3) 0.10346(5) 0.0298(4) Uani 1 1 d . . .
H5A H -0.0077 0.5560 0.0825 0.045 Uiso 1 1 calc R U .
H5B H -0.0079 0.6004 0.1193 0.045 Uiso 1 1 calc R U .
H5C H 0.0381 0.4766 0.1102 0.045 Uiso 1 1 calc R U .
C6 C 0.07123(7) 0.8204(2) 0.12637(4) 0.0201(4) Uani 1 1 d . . .
C7 C 0.10627(7) 0.9523(2) 0.12412(4) 0.0180(3) Uani 1 1 d . . .
C8 C 0.03118(9) 0.6908(3) 0.21426(5) 0.0331(5) Uani 1 1 d . . .
H8A H 0.0501 0.6527 0.2354 0.050 Uiso 1 1 calc R U .
H8B H 0.0036 0.6102 0.2045 0.050 Uiso 1 1 calc R U .
H8C H 0.0114 0.7918 0.2168 0.050 Uiso 1 1 calc R U .
C9 C 0.12599(10) 0.5463(3) 0.17979(5) 0.0337(5) Uani 1 1 d . . .
H9A H 0.1530 0.5771 0.1657 0.051 Uiso 1 1 calc R U .
H9B H 0.1001 0.4638 0.1691 0.051 Uiso 1 1 calc R U .
H9C H 0.1469 0.5037 0.2001 0.051 Uiso 1 1 calc R U .
C10 C 0.12263(7) 1.0693(2) 0.15174(4) 0.0185(3) Uani 1 1 d . . .
H10A H 0.1264 1.1781 0.1429 0.022 Uiso 1 1 calc R U .
H10B H 0.0918 1.0726 0.1648 0.022 Uiso 1 1 calc R U .
C11 C 0.22977(7) 1.0853(2) 0.16758(4) 0.0172(3) Uani 1 1 d . . .
H11 H 0.2297 1.1591 0.1504 0.021 Uiso 1 1 calc R U .
C12 C 0.17803(7) 1.0241(2) 0.17322(4) 0.0177(3) Uani 1 1 d . . .
C13 C 0.17886(7) 0.9170(2) 0.19878(4) 0.0185(3) Uani 1 1 d . . .
C14 C 0.22967(7) 0.8703(2) 0.21825(4) 0.0198(4) Uani 1 1 d . . .
C15 C 0.22989(8) 0.7582(2) 0.24624(5) 0.0271(4) Uani 1 1 d . . .
H15A H 0.1920 0.7563 0.2523 0.041 Uiso 1 1 calc R U .
H15B H 0.2578 0.7953 0.2645 0.041 Uiso 1 1 calc R U .
H15C H 0.2400 0.6498 0.2401 0.041 Uiso 1 1 calc R U .
C16 C 0.28040(7) 0.9329(2) 0.21109(4) 0.0187(3) Uani 1 1 d . . .
C17 C 0.28172(7) 1.0422(2) 0.18618(4) 0.0169(3) Uani 1 1 d . . .
C18 C 0.42656(9) 0.7297(3) 0.26178(5) 0.0317(5) Uani 1 1 d . . .
H18A H 0.4533 0.6434 0.2592 0.048 Uiso 1 1 calc R U .
H18B H 0.4031 0.6975 0.2777 0.048 Uiso 1 1 calc R U .
H18C H 0.4478 0.8274 0.2691 0.048 Uiso 1 1 calc R U .
C19 C 0.34755(10) 0.5874(3) 0.20275(6) 0.0393(5) Uani 1 1 d . . .
H19A H 0.3217 0.6181 0.1831 0.059 Uiso 1 1 calc R U .
H19B H 0.3262 0.5306 0.2172 0.059 Uiso 1 1 calc R U .
H19C H 0.3774 0.5169 0.1972 0.059 Uiso 1 1 calc R U .
C20 C 0.33725(7) 1.1115(2) 0.17918(4) 0.0177(3) Uani 1 1 d . . .
H20A H 0.3300 1.2200 0.1698 0.021 Uiso 1 1 calc R U .
H20B H 0.3643 1.1226 0.1996 0.021 Uiso 1 1 calc R U .
C21 C 0.34905(7) 1.0292(2) 0.12305(4) 0.0161(3) Uani 1 1 d . . .
H21 H 0.3219 1.1097 0.1153 0.019 Uiso 1 1 calc R U .
C22 C 0.36422(7) 1.0082(2) 0.15620(4) 0.0166(3) Uani 1 1 d . . .
C23 C 0.40342(7) 0.8878(2) 0.16709(4) 0.0181(3) Uani 1 1 d . . .
C24 C 0.42912(7) 0.7944(2) 0.14587(4) 0.0192(3) Uani 1 1 d . . .
C25 C 0.47392(8) 0.6717(3) 0.15833(5) 0.0281(4) Uani 1 1 d . . .
H25A H 0.4985 0.7139 0.1775 0.042 Uiso 1 1 calc R U .
H25B H 0.4969 0.6485 0.1417 0.042 Uiso 1 1 calc R U .
H25C H 0.4555 0.5728 0.1639 0.042 Uiso 1 1 calc R U .
C26 C 0.41231(7) 0.8209(2) 0.11281(4) 0.0168(3) Uani 1 1 d . . .
C27 C 0.37211(7) 0.9367(2) 0.10088(4) 0.0163(3) Uani 1 1 d . . .
C28 C 0.46932(8) 0.5121(3) 0.04876(5) 0.0322(5) Uani 1 1 d . . .
H28A H 0.4603 0.4048 0.0398 0.048 Uiso 1 1 calc R U .
H28B H 0.5055 0.5087 0.0638 0.048 Uiso 1 1 calc R U .
H28C H 0.4724 0.5874 0.0313 0.048 Uiso 1 1 calc R U .
C29 C 0.38720(10) 0.4290(3) 0.09679(5) 0.0359(5) Uani 1 1 d . . .
H29A H 0.3580 0.4776 0.1075 0.054 Uiso 1 1 calc R U .
H29B H 0.4192 0.3934 0.1130 0.054 Uiso 1 1 calc R U .
H29C H 0.3710 0.3367 0.0840 0.054 Uiso 1 1 calc R U .
C30 C 0.35221(7) 0.9584(2) 0.06497(4) 0.0165(3) Uani 1 1 d . . .
H30A H 0.3422 1.0724 0.0604 0.020 Uiso 1 1 calc R U .
H30B H 0.3836 0.9303 0.0534 0.020 Uiso 1 1 calc R U .
C31 C 0.24607(7) 0.9143(2) 0.05133(4) 0.0163(3) Uani 1 1 d . . .
H31 H 0.2416 1.0217 0.0581 0.020 Uiso 1 1 calc R U .
C32 C 0.30088(7) 0.8539(2) 0.05274(4) 0.0153(3) Uani 1 1 d . . .
C33 C 0.30647(7) 0.6951(2) 0.04335(4) 0.0153(3) Uani 1 1 d . . .
C34 C 0.25915(7) 0.5971(2) 0.03306(4) 0.0167(3) Uani 1 1 d . . .
C35 C 0.26602(8) 0.4256(2) 0.02325(4) 0.0203(4) Uani 1 1 d . . .
H35A H 0.2692 0.3561 0.0422 0.030 Uiso 1 1 calc R U .
H35B H 0.3005 0.4156 0.0136 0.030 Uiso 1 1 calc R U .
H35C H 0.2328 0.3934 0.0075 0.030 Uiso 1 1 calc R U .
C36 C 0.20521(7) 0.6652(2) 0.03157(4) 0.0159(3) Uani 1 1 d . . .
C37 C 0.19752(7) 0.8240(2) 0.04050(4) 0.0157(3) Uani 1 1 d . . .
C38 C 0.06934(10) 0.3547(3) 0.00967(6) 0.0441(6) Uani 1 1 d . . .
H38A H 0.0496 0.4159 -0.0087 0.066 Uiso 1 1 calc R U .
H38B H 0.0413 0.2981 0.0201 0.066 Uiso 1 1 calc R U .
H38C H 0.0950 0.2765 0.0022 0.066 Uiso 1 1 calc R U .
C39 C 0.14791(10) 0.4001(3) 0.07600(6) 0.0392(5) Uani 1 1 d . . .
H39A H 0.1761 0.3230 0.0709 0.059 Uiso 1 1 calc R U .
H39B H 0.1202 0.3443 0.0868 0.059 Uiso 1 1 calc R U .
H39C H 0.1671 0.4837 0.0902 0.059 Uiso 1 1 calc R U .
C40 C 0.13858(7) 0.8955(2) 0.03900(4) 0.0175(3) Uani 1 1 d . . .
H40A H 0.1404 1.0125 0.0352 0.021 Uiso 1 1 calc R U .
H40B H 0.1125 0.8477 0.0206 0.021 Uiso 1 1 calc R U .

loop_
_atom_site_aniso_label
_atom_site_aniso_U_11
_atom_site_aniso_U_22
_atom_site_aniso_U_33
_atom_site_aniso_U_23
_atom_site_aniso_U_13
_atom_site_aniso_U_12
Si1 0.0228(3) 0.0243(3) 0.0215(3) 0.00041(19) 0.01046(19) -0.0023(2)
Si2 0.0202(2) 0.0230(3) 0.0190(2) 0.00020(19) 0.00106(18) 0.0019(2)
Si3 0.0186(2) 0.0184(2) 0.0176(2) -0.00208(18) 0.00091(18) 0.00170(19)
Si4 0.0219(3) 0.0195(3) 0.0270(3) -0.0048(2) 0.0047(2) -0.0067(2)
O1 0.0191(6) 0.0297(7) 0.0225(6) 0.0000(5) 0.0086(5) -0.0033(5)
O2 0.0197(6) 0.0266(7) 0.0224(6) 0.0013(5) 0.0082(5) -0.0011(5)
O3 0.0193(6) 0.0275(7) 0.0170(6) 0.0006(5) 0.0000(5) 0.0019(5)
O4 0.0188(6) 0.0295(7) 0.0134(6) -0.0017(5) -0.0005(5) 0.0006(5)
O5 0.0155(6) 0.0233(6) 0.0184(6) -0.0048(5) 0.0034(5) 0.0001(5)
O6 0.0162(6) 0.0203(6) 0.0170(6) -0.0025(5) 0.0012(4) 0.0018(5)
O7 0.0169(6) 0.0193(6) 0.0204(6) -0.0038(5) 0.0002(5) -0.0034(5)
O8 0.0177(6) 0.0266(7) 0.0231(6) -0.0061(5) 0.0013(5) -0.0054(5)
C1 0.0137(8) 0.0152(8) 0.0207(8) 0.0016(6) 0.0012(6) 0.0016(6)
C1G 0.0569(19) 0.0486(18) 0.0394(16) 0.0027(13) 0.0018(14) -0.0096(15)
C2 0.0129(8) 0.0186(8) 0.0185(8) 0.0016(6) 0.0009(6) 0.0040(6)
C3 0.0146(8) 0.0210(9) 0.0205(8) -0.0020(7) 0.0000(6) 0.0001(7)
C4 0.0158(8) 0.0241(9) 0.0257(9) -0.0002(7) 0.0028(7) -0.0024(7)
C5 0.0263(10) 0.0329(11) 0.0315(10) -0.0043(8) 0.0087(8) -0.0130(8)
C6 0.0151(8) 0.0246(9) 0.0215(9) 0.0016(7) 0.0056(6) 0.0014(7)
C7 0.0151(8) 0.0180(8) 0.0202(8) -0.0001(7) 0.0015(6) 0.0044(7)
C8 0.0321(11) 0.0416(12) 0.0291(10) -0.0012(9) 0.0154(8) -0.0092(9)
C9 0.0407(12) 0.0289(11) 0.0338(11) 0.0002(9) 0.0131(9) 0.0040(9)
C10 0.0183(8) 0.0190(8) 0.0186(8) 0.0000(6) 0.0041(6) 0.0025(7)
C11 0.0215(8) 0.0156(8) 0.0150(8) -0.0015(6) 0.0042(6) 0.0005(7)
C12 0.0190(8) 0.0163(8) 0.0179(8) -0.0032(6) 0.0032(6) 0.0027(7)
C13 0.0178(8) 0.0206(9) 0.0184(8) -0.0016(7) 0.0069(6) -0.0006(7)
C14 0.0230(9) 0.0209(9) 0.0162(8) 0.0002(7) 0.0052(7) 0.0015(7)
C15 0.0281(10) 0.0320(11) 0.0223(9) 0.0100(8) 0.0069(7) 0.0032(8)
C16 0.0193(8) 0.0217(9) 0.0147(8) -0.0013(6) 0.0013(6) 0.0032(7)
C17 0.0189(8) 0.0171(8) 0.0151(8) -0.0041(6) 0.0043(6) 0.0005(7)
C18 0.0274(10) 0.0429(12) 0.0243(10) 0.0096(9) 0.0028(8) 0.0080(9)
C19 0.0387(12) 0.0300(11) 0.0500(14) -0.0101(10) 0.0100(10) -0.0060(10)
C20 0.0190(8) 0.0172(8) 0.0169(8) -0.0036(6) 0.0033(6) -0.0022(7)
C21 0.0139(8) 0.0139(8) 0.0204(8) 0.0005(6) 0.0030(6) -0.0035(6)
C22 0.0150(8) 0.0164(8) 0.0189(8) -0.0028(6) 0.0042(6) -0.0045(6)
C23 0.0145(8) 0.0239(9) 0.0147(8) -0.0018(6) -0.0005(6) -0.0039(7)
C24 0.0134(8) 0.0235(9) 0.0201(8) -0.0036(7) 0.0008(6) -0.0006(7)
C25 0.0232(9) 0.0375(11) 0.0218(9) -0.0037(8) -0.0018(7) 0.0110(8)
C26 0.0140(8) 0.0180(8) 0.0191(8) -0.0041(6) 0.0046(6) -0.0039(6)
C27 0.0139(8) 0.0174(8) 0.0175(8) -0.0013(6) 0.0027(6) -0.0062(6)
C28 0.0235(10) 0.0411(12) 0.0303(10) -0.0136(9) 0.0000(8) 0.0104(9)
C29 0.0481(13) 0.0272(11) 0.0296(11) 0.0052(8) -0.0017(9) -0.0108(10)
C30 0.0187(8) 0.0147(8) 0.0164(8) -0.0013(6) 0.0036(6) -0.0028(6)
C31 0.0213(8) 0.0147(8) 0.0132(8) 0.0010(6) 0.0038(6) 0.0004(7)
C32 0.0185(8) 0.0171(8) 0.0102(7) 0.0018(6) 0.0022(6) -0.0021(6)
C33 0.0154(8) 0.0180(8) 0.0125(7) 0.0014(6) 0.0021(6) 0.0022(6)
C34 0.0211(8) 0.0156(8) 0.0131(8) -0.0012(6) 0.0018(6) -0.0004(7)
C35 0.0216(9) 0.0162(8) 0.0227(9) -0.0024(7) 0.0025(7) -0.0006(7)
C36 0.0165(8) 0.0183(8) 0.0126(7) 0.0002(6) 0.0012(6) -0.0035(6)
C37 0.0180(8) 0.0176(8) 0.0112(7) 0.0023(6) 0.0019(6) 0.0010(7)
C38 0.0327(12) 0.0415(13) 0.0603(15) -0.0275(12) 0.0141(11) -0.0171(10)
C39 0.0489(13) 0.0286(11) 0.0432(13) 0.0140(9) 0.0167(11) 0.0064(10)
C40 0.0165(8) 0.0177(8) 0.0178(8) 0.0016(6) 0.0015(6) 0.0016(7)

loop_
_atom_type_symbol
_atom_type_description
_atom_type_scat_dispersion_real
_atom_type_scat_dispersion_imag
_atom_type_scat_source
C C 0.0033 0.0016 'International Tables Vol C Tables 4.2.6.8 and 6.1.1.4'
H H 0.0000 0.0000 'International Tables Vol C Tables 4.2.6.8 and 6.1.1.4'
O O 0.0106 0.0060 'International Tables Vol C Tables 4.2.6.8 and 6.1.1.4'
Si Si 0.0817 0.0704 'International Tables Vol C Tables 4.2.6.8 and 6.1.1.4'

loop_
_geom_angle_atom_site_label_1
_geom_angle_atom_site_label_2
_geom_angle_atom_site_label_3
_geom_angle
O2 Si1 O1 110.28(7)
O2 Si1 C8 105.38(8)
O1 Si1 C8 105.21(9)
O2 Si1 C9 109.49(9)
O1 Si1 C9 110.12(9)
C8 Si1 C9 116.16(10)
O3 Si2 O4 109.88(7)
O3 Si2 C18 105.16(8)
O4 Si2 C18 106.88(8)
O3 Si2 C19 110.28(9)
O4 Si2 C19 110.34(9)
C18 Si2 C19 114.11(11)
O6 Si3 O5 110.92(6)
O6 Si3 C28 105.19(8)
O5 Si3 C28 105.20(8)
O6 Si3 C29 109.84(9)
O5 Si3 C29 109.35(8)
C28 Si3 C29 116.19(11)
O7 Si4 O8 111.66(7)
O7 Si4 C38 105.01(9)
O8 Si4 C38 106.61(9)
O7 Si4 C39 109.07(9)
O8 Si4 C39 108.78(9)
C38 Si4 C39 115.70(12)
C6 O1 Si1 124.34(11)
C13 O2 Si1 128.63(11)
C16 O3 Si2 126.50(11)
C23 O4 Si2 124.39(11)
C26 O5 Si3 126.18(10)
C33 O6 Si3 131.68(10)
C36 O7 Si4 128.12(11)
C3 O8 Si4 122.69(11)
C2 C1 C7 123.04(16)
C2 C1 H1 118.5
C7 C1 H1 118.5
C1 C2 C3 117.53(16)
C1 C2 C40 120.47(15)
C3 C2 C40 122.00(15)
O8 C3 C2 119.71(15)
O8 C3 C4 117.99(15)
C2 C3 C4 122.27(16)
C3 C4 C6 117.49(16)
C3 C4 C5 121.29(16)
C6 C4 C5 121.20(16)
C4 C5 H5A 109.5
C4 C5 H5B 109.5
H5A C5 H5B 109.5
C4 C5 H5C 109.5
H5A C5 H5C 109.5
H5B C5 H5C 109.5
O1 C6 C7 119.74(16)
O1 C6 C4 117.96(16)
C7 C6 C4 122.29(16)
C1 C7 C6 117.34(16)
C1 C7 C10 120.47(15)
C6 C7 C10 122.16(16)
Si1 C8 H8A 109.5
Si1 C8 H8B 109.5
H8A C8 H8B 109.5
Si1 C8 H8C 109.5
H8A C8 H8C 109.5
H8B C8 H8C 109.5
Si1 C9 H9A 109.5
Si1 C9 H9B 109.5
H9A C9 H9B 109.5
Si1 C9 H9C 109.5
H9A C9 H9C 109.5
H9B C9 H9C 109.5
C12 C10 C7 112.54(14)
C12 C10 H10A 109.1
C7 C10 H10A 109.1
C12 C10 H10B 109.1
C7 C10 H10B 109.1
H10A C10 H10B 107.8
C12 C11 C17 122.49(16)
C12 C11 H11 118.8
C17 C11 H11 118.8
C11 C12 C13 117.96(16)
C11 C12 C10 120.94(15)
C13 C12 C10 121.08(15)
O2 C13 C12 119.77(15)
O2 C13 C14 118.23(15)
C12 C13 C14 121.89(16)
C16 C14 C13 117.68(16)
C16 C14 C15 120.93(16)
C13 C14 C15 121.38(16)
C14 C15 H15A 109.5
C14 C15 H15B 109.5
H15A C15 H15B 109.5
C14 C15 H15C 109.5
H15A C15 H15C 109.5
H15B C15 H15C 109.5
O3 C16 C17 119.61(15)
O3 C16 C14 117.67(15)
C17 C16 C14 122.55(16)
C16 C17 C11 117.39(16)
C16 C17 C20 121.79(15)
C11 C17 C20 120.82(15)
Si2 C18 H18A 109.5
Si2 C18 H18B 109.5
H18A C18 H18B 109.5
Si2 C18 H18C 109.5
H18A C18 H18C 109.5
H18B C18 H18C 109.5
Si2 C19 H19A 109.5
Si2 C19 H19B 109.5
H19A C19 H19B 109.5
Si2 C19 H19C 109.5
H19A C19 H19C 109.5
H19B C19 H19C 109.5
C22 C20 C17 112.77(13)
C22 C20 H20A 109.0
C17 C20 H20A 109.0
C22 C20 H20B 109.0
C17 C20 H20B 109.0
H20A C20 H20B 107.8
C22 C21 C27 122.58(16)
C22 C21 H21 118.7
C27 C21 H21 118.7
C23 C22 C21 117.72(15)
C23 C22 C20 122.01(15)
C21 C22 C20 120.25(15)
O4 C23 C22 120.29(15)
O4 C23 C24 117.67(15)
C22 C23 C24 121.99(15)
C26 C24 C23 117.76(16)
C26 C24 C25 121.29(16)
C23 C24 C25 120.94(16)
C24 C25 H25A 109.5
C24 C25 H25B 109.5
H25A C25 H25B 109.5
C24 C25 H25C 109.5
H25A C25 H25C 109.5
H25B C25 H25C 109.5
O5 C26 C27 119.48(15)
O5 C26 C24 118.32(15)
C27 C26 C24 122.11(15)
C26 C27 C21 117.78(15)
C26 C27 C30 121.46(15)
C21 C27 C30 120.72(15)
Si3 C28 H28A 109.5
Si3 C28 H28B 109.5
H28A C28 H28B 109.5
Si3 C28 H28C 109.5
H28A C28 H28C 109.5
H28B C28 H28C 109.5
Si3 C29 H29A 109.5
Si3 C29 H29B 109.5
H29A C29 H29B 109.5
Si3 C29 H29C 109.5
H29A C29 H29C 109.5
H29B C29 H29C 109.5
C32 C30 C27 111.56(13)
C32 C30 H30A 109.3
C27 C30 H30A 109.3
C32 C30 H30B 109.3
C27 C30 H30B 109.3
H30A C30 H30B 108.0
C37 C31 C32 122.79(16)
C37 C31 H31 118.6
C32 C31 H31 118.6
C31 C32 C33 117.72(15)
C31 C32 C30 120.26(15)
C33 C32 C30 122.00(15)
O6 C33 C32 120.11(15)
O6 C33 C34 117.73(15)
C32 C33 C34 122.01(15)
C36 C34 C33 117.69(15)
C36 C34 C35 121.04(15)
C33 C34 C35 121.26(15)
C34 C35 H35A 109.5
C34 C35 H35B 109.5
H35A C35 H35B 109.5
C34 C35 H35C 109.5
H35A C35 H35C 109.5
H35B C35 H35C 109.5
O7 C36 C37 119.51(15)
O7 C36 C34 118.09(15)
C37 C36 C34 122.32(15)
C31 C37 C36 117.44(15)
C31 C37 C40 120.95(15)
C36 C37 C40 121.60(15)
Si4 C38 H38A 109.5
Si4 C38 H38B 109.5
H38A C38 H38B 109.5
Si4 C38 H38C 109.5
H38A C38 H38C 109.5
H38B C38 H38C 109.5
Si4 C39 H39A 109.5
Si4 C39 H39B 109.5
H39A C39 H39B 109.5
Si4 C39 H39C 109.5
H39A C39 H39C 109.5
H39B C39 H39C 109.5
C2 C40 C37 112.40(13)
C2 C40 H40A 109.1
C37 C40 H40A 109.1
C2 C40 H40B 109.1
C37 C40 H40B 109.1
H40A C40 H40B 107.9

loop_
_geom_bond_atom_site_label_1
_geom_bond_atom_site_label_2
_geom_bond_distance
Si1 O2 1.6493(14)
Si1 O1 1.6527(14)
Si1 C8 1.8408(19)
Si1 C9 1.845(2)
Si2 O3 1.6493(13)
Si2 O4 1.6563(13)
Si2 C18 1.841(2)
Si2 C19 1.843(2)
Si3 O6 1.6442(12)
Si3 O5 1.6476(13)
Si3 C28 1.837(2)
Si3 C29 1.844(2)
Si4 O7 1.6435(13)
Si4 O8 1.6504(14)
Si4 C38 1.838(2)
Si4 C39 1.840(2)
O1 C6 1.390(2)
O2 C13 1.386(2)
O3 C16 1.391(2)
O4 C23 1.390(2)
O5 C26 1.3820(19)
O6 C33 1.3822(19)
O7 C36 1.3879(19)
O8 C3 1.390(2)
C1 C2 1.391(2)
C1 C7 1.393(2)
C1 H1 0.9500
C2 C3 1.392(2)
C2 C40 1.517(2)
C3 C4 1.400(2)
C4 C6 1.403(3)
C4 C5 1.507(3)
C5 H5A 0.9800
C5 H5B 0.9800
C5 H5C 0.9800
C6 C7 1.393(2)
C7 C10 1.518(2)
C8 H8A 0.9800
C8 H8B 0.9800
C8 H8C 0.9800
C9 H9A 0.9800
C9 H9B 0.9800
C9 H9C 0.9800
C10 C12 1.516(2)
C10 H10A 0.9900
C10 H10B 0.9900
C11 C12 1.392(2)
C11 C17 1.395(2)
C11 H11 0.9500
C12 C13 1.397(2)
C13 C14 1.398(2)
C14 C16 1.396(2)
C14 C15 1.505(2)
C15 H15A 0.9800
C15 H15B 0.9800
C15 H15C 0.9800
C16 C17 1.395(2)
C17 C20 1.518(2)
C18 H18A 0.9800
C18 H18B 0.9800
C18 H18C 0.9800
C19 H19A 0.9800
C19 H19B 0.9800
C19 H19C 0.9800
C20 C22 1.518(2)
C20 H20A 0.9900
C20 H20B 0.9900
C21 C22 1.395(2)
C21 C27 1.395(2)
C21 H21 0.9500
C22 C23 1.395(2)
C23 C24 1.403(2)
C24 C26 1.402(2)
C24 C25 1.507(2)
C25 H25A 0.9800
C25 H25B 0.9800
C25 H25C 0.9800
C26 C27 1.392(2)
C27 C30 1.519(2)
C28 H28A 0.9800
C28 H28B 0.9800
C28 H28C 0.9800
C29 H29A 0.9800
C29 H29B 0.9800
C29 H29C 0.9800
C30 C32 1.518(2)
C30 H30A 0.9900
C30 H30B 0.9900
C31 C37 1.391(2)
C31 C32 1.391(2)
C31 H31 0.9500
C32 C33 1.394(2)
C33 C34 1.400(2)
C34 C36 1.396(2)
C34 C35 1.504(2)
C35 H35A 0.9800
C35 H35B 0.9800
C35 H35C 0.9800
C36 C37 1.396(2)
C37 C40 1.517(2)
C38 H38A 0.9800
C38 H38B 0.9800
C38 H38C 0.9800
C39 H39A 0.9800
C39 H39B 0.9800
C39 H39C 0.9800
C40 H40A 0.9900
C40 H40B 0.9900
